data_7001414
loop_
_publ_author_name
'Levason, William'
'Manning, Joanna M.'
'Reid, Gillian'
'Tuggey, Matthew'
'Webster, Michael'

_publ_section_title
;
 Selenoether macrocyclic chemistry--syntheses and ligand properties of
 new small-ring Se3- and Se2N-donor macrocycles
;
_journal_issue 23
_journal_name_full 'Dalton Transactions'
_journal_page_first 4569
_journal_page_last 4577
_journal_paper_doi 10.1039/b900321e
_journal_year 2009
_chemical_formula_moiety 'C14 H20 Se3'
_chemical_formula_sum 'C14 H20 Se3'
_chemical_formula_weight 425.18
_chemical_name_systematic
;
11,12-benzo-1,5,9-triselenacyclotridec-11-ene
;
_space_group_IT_number 14
_space_group_name_Hall '-P 2yn'
_symmetry_cell_setting monoclinic
_symmetry_space_group_name_Hall '-P 2yn'
_symmetry_space_group_name_H-M 'P 1 21/n 1'
_atom_sites_solution_hydrogens geom
_atom_sites_solution_primary direct
_atom_sites_solution_secondary difmap
_audit_creation_date 2008-06-22
_audit_creation_method 'SHELXL-97 + hand edit'
_cell_angle_alpha 90.00
_cell_angle_beta 90.13(2)
_cell_angle_gamma 90.00
_cell_formula_units_Z 4
_cell_length_a 5.2820(15)
_cell_length_b 15.978(4)
_cell_length_c 17.597(5)
_cell_measurement_reflns_used 26774
_cell_measurement_temperature 120(2)
_cell_measurement_theta_max 27.48
_cell_measurement_theta_min 2.91
_cell_volume 1485.1(7)
_computing_structure_refinement 'SHELXL-97 (Sheldrick, 1997)'
_computing_structure_solution 'SHELXS-97 (Sheldrick, 1997)'
_diffrn_ambient_temperature 120(2)
_diffrn_measured_fraction_theta_full 0.985
_diffrn_measured_fraction_theta_max 0.985
_diffrn_measurement_device_type 'Bruker-Nonius 95mm CCD camera on \k-goniostat'
_diffrn_measurement_method '\f & \w scans'
_diffrn_radiation_monochromator '10cm confocal mirrors'
_diffrn_radiation_source 'Bruker-Nonius FR591 rotating anode'
_diffrn_radiation_type MoK\a
_diffrn_radiation_wavelength 0.71073
_diffrn_reflns_av_R_equivalents 0.0648
_diffrn_reflns_av_sigmaI/netI 0.0637
_diffrn_reflns_limit_h_max 6
_diffrn_reflns_limit_h_min -5
_diffrn_reflns_limit_k_max 20
_diffrn_reflns_limit_k_min -20
_diffrn_reflns_limit_l_max 22
_diffrn_reflns_limit_l_min -19
_diffrn_reflns_number 14618
_diffrn_reflns_theta_full 27.58
_diffrn_reflns_theta_max 27.58
_diffrn_reflns_theta_min 3.44
_diffrn_standards_number 0
_exptl_absorpt_coefficient_mu 7.408
_exptl_absorpt_correction_T_max 1.0000
_exptl_absorpt_correction_T_min 0.7059
_exptl_absorpt_correction_type multi-scan
_exptl_absorpt_process_details 'G.M. Sheldrick, (2007). SADABS. Version 2007/2. Bruker AXS Inc.'
_exptl_crystal_colour colourless
_exptl_crystal_density_diffrn 1.902
_exptl_crystal_density_method 'not measured'
_exptl_crystal_description needle
_exptl_crystal_F_000 824
_exptl_crystal_size_max 0.10
_exptl_crystal_size_mid 0.04
_exptl_crystal_size_min 0.02
_refine_diff_density_max 0.864
_refine_diff_density_min -0.855
_refine_diff_density_rms 0.185
_refine_ls_extinction_method none
_refine_ls_goodness_of_fit_ref 1.189
_refine_ls_hydrogen_treatment constr
_refine_ls_matrix_type full
_refine_ls_number_parameters 154
_refine_ls_number_reflns 3377
_refine_ls_number_restraints 0
_refine_ls_restrained_S_all 1.189
_refine_ls_R_factor_all 0.0994
_refine_ls_R_factor_gt 0.0600
_refine_ls_shift/su_max 0.001
_refine_ls_shift/su_mean 0.000
_refine_ls_structure_factor_coef Fsqd
_refine_ls_weighting_details 'w=1/[\s^2^(Fo^2^)+(0.0000P)^2^+11.6500P] where P=(Fo^2^+2Fc^2^)/3'
_refine_ls_weighting_scheme calc
_refine_ls_wR_factor_gt 0.0993
_refine_ls_wR_factor_ref 0.1137
_reflns_number_gt 2472
_reflns_number_total 3377
_reflns_threshold_expression I>2sigma(I)
_cod_data_source_file b900321e.txt
_cod_data_source_block 08jmm005
_cod_original_sg_symbol_H-M 'P 21/n'
_cod_database_code 7001414

loop_
_symmetry_equiv_pos_as_xyz
'x, y, z'
'-x+1/2, y+1/2, -z+1/2'
'-x, -y, -z'
'x-1/2, -y-1/2, z-1/2'

loop_
_atom_site_label
_atom_site_type_symbol
_atom_site_fract_x
_atom_site_fract_y
_atom_site_fract_z
_atom_site_U_iso_or_equiv
_atom_site_adp_type
_atom_site_occupancy
_atom_site_symmetry_multiplicity
_atom_site_calc_flag
_atom_site_refinement_flags
_atom_site_disorder_assembly
_atom_site_disorder_group
Se1 Se -0.01900(13) 0.20520(4) 0.81609(4) 0.02713(19) Uani 1 1 d . . .
Se2 Se 0.00074(14) 0.38781(4) 1.04468(4) 0.02693(19) Uani 1 1 d . . .
Se3 Se 0.31927(15) 0.08350(5) 1.07292(4) 0.0332(2) Uani 1 1 d . . .
C1 C 0.1260(13) 0.3124(4) 0.8483(4) 0.0273(16) Uani 1 1 d . . .
H1A H 0.1885 0.3080 0.9012 0.033 Uiso 1 1 calc R . .
H1B H 0.2710 0.3270 0.8153 0.033 Uiso 1 1 calc R . .
C2 C -0.0725(13) 0.3795(4) 0.8432(4) 0.0278(16) Uani 1 1 d . . .
C3 C -0.0818(15) 0.4306(5) 0.7784(4) 0.0332(17) Uani 1 1 d . . .
H3 H 0.0384 0.4227 0.7390 0.040 Uiso 1 1 calc R . .
C4 C -0.2660(15) 0.4931(5) 0.7712(4) 0.0352(18) Uani 1 1 d . . .
H4 H -0.2714 0.5272 0.7269 0.042 Uiso 1 1 calc R . .
C5 C -0.4383(15) 0.5050(5) 0.8281(5) 0.0357(18) Uani 1 1 d . . .
H5 H -0.5636 0.5474 0.8234 0.043 Uiso 1 1 calc R . .
C6 C -0.4302(13) 0.4553(4) 0.8927(4) 0.0304(17) Uani 1 1 d . . .
H6 H -0.5513 0.4639 0.9317 0.037 Uiso 1 1 calc R . .
C7 C -0.2470(13) 0.3926(5) 0.9014(4) 0.0312(17) Uani 1 1 d . . .
C8 C -0.2478(13) 0.3412(5) 0.9715(4) 0.0294(16) Uani 1 1 d . . .
H8A H -0.2027 0.2826 0.9591 0.035 Uiso 1 1 calc R . .
H8B H -0.4190 0.3414 0.9943 0.035 Uiso 1 1 calc R . .
C9 C -0.0667(15) 0.3121(5) 1.1302(4) 0.0317(17) Uani 1 1 d . . .
H9A H 0.0384 0.3302 1.1739 0.038 Uiso 1 1 calc R . .
H9B H -0.2462 0.3188 1.1452 0.038 Uiso 1 1 calc R . .
C10 C -0.0172(14) 0.2192(4) 1.1164(4) 0.0316(17) Uani 1 1 d . . .
H10A H -0.0722 0.1870 1.1615 0.038 Uiso 1 1 calc R . .
H10B H -0.1197 0.2004 1.0724 0.038 Uiso 1 1 calc R . .
C11 C 0.2592(14) 0.2008(5) 1.1010(4) 0.0299(16) Uani 1 1 d . . .
H11A H 0.3595 0.2143 1.1470 0.036 Uiso 1 1 calc R . .
H11B H 0.3188 0.2375 1.0594 0.036 Uiso 1 1 calc R . .
C12 C 0.1942(14) 0.0880(5) 0.9684(4) 0.0297(16) Uani 1 1 d . . .
H12A H 0.1657 0.0303 0.9499 0.036 Uiso 1 1 calc R . .
H12B H 0.0295 0.1176 0.9676 0.036 Uiso 1 1 calc R . .
C13 C 0.3762(14) 0.1323(5) 0.9151(4) 0.0302(17) Uani 1 1 d . . .
H13A H 0.5413 0.1030 0.9163 0.036 Uiso 1 1 calc R . .
H13B H 0.4040 0.1901 0.9336 0.036 Uiso 1 1 calc R . .
C14 C 0.2814(14) 0.1357(4) 0.8334(4) 0.0301(17) Uani 1 1 d . . .
H14A H 0.2429 0.0780 0.8166 0.036 Uiso 1 1 calc R . .
H14B H 0.4200 0.1570 0.8009 0.036 Uiso 1 1 calc R . .

loop_
_atom_site_aniso_label
_atom_site_aniso_U_11
_atom_site_aniso_U_22
_atom_site_aniso_U_33
_atom_site_aniso_U_23
_atom_site_aniso_U_13
_atom_site_aniso_U_12
Se1 0.0253(4) 0.0286(4) 0.0274(4) -0.0035(3) -0.0026(3) -0.0006(3)
Se2 0.0282(4) 0.0263(4) 0.0263(4) -0.0005(3) -0.0002(3) -0.0020(3)
Se3 0.0423(5) 0.0274(4) 0.0300(4) 0.0025(3) -0.0042(3) 0.0025(3)
C1 0.020(3) 0.030(4) 0.032(4) 0.001(3) 0.000(3) -0.002(3)
C2 0.026(4) 0.027(4) 0.030(4) -0.007(3) -0.009(3) -0.005(3)
C3 0.037(4) 0.031(4) 0.032(4) -0.001(3) -0.001(3) -0.001(3)
C4 0.051(5) 0.036(4) 0.019(4) 0.002(3) -0.005(4) -0.001(4)
C5 0.035(4) 0.031(4) 0.041(5) -0.004(4) -0.012(4) 0.003(3)
C6 0.023(4) 0.030(4) 0.038(5) -0.005(3) -0.002(3) -0.001(3)
C7 0.025(4) 0.037(4) 0.031(4) -0.002(3) -0.004(3) -0.006(3)
C8 0.025(4) 0.036(4) 0.027(4) -0.003(3) 0.000(3) -0.006(3)
C9 0.034(4) 0.037(4) 0.024(4) 0.000(3) 0.005(3) -0.003(3)
C10 0.032(4) 0.030(4) 0.033(4) 0.002(3) 0.009(3) -0.003(3)
C11 0.034(4) 0.033(4) 0.022(4) -0.002(3) -0.003(3) -0.006(3)
C12 0.031(4) 0.029(4) 0.029(4) -0.004(3) -0.006(3) -0.003(3)
C13 0.027(4) 0.031(4) 0.033(4) 0.002(3) 0.002(3) -0.001(3)
C14 0.031(4) 0.027(4) 0.032(4) -0.002(3) 0.000(3) -0.001(3)

loop_
_atom_type_symbol
_atom_type_description
_atom_type_scat_dispersion_real
_atom_type_scat_dispersion_imag
_atom_type_scat_source
C C 0.0033 0.0016 'International Tables Vol C Tables 4.2.6.8 and 6.1.1.4'
H H 0.0000 0.0000 'International Tables Vol C Tables 4.2.6.8 and 6.1.1.4'
Se Se -0.0929 2.2259 'International Tables Vol C Tables 4.2.6.8 and 6.1.1.4'

loop_
_geom_angle_atom_site_label_1
_geom_angle_atom_site_label_2
_geom_angle_atom_site_label_3
_geom_angle
_geom_angle_site_symmetry_1
_geom_angle_site_symmetry_3
_geom_angle_publ_flag
C14 Se1 C1 97.7(3) . . ?
C9 Se2 C8 98.3(3) . . ?
C12 Se3 C11 98.4(3) . . ?
C2 C1 Se1 109.5(5) . . ?
C2 C1 H1A 109.8 . . ?
Se1 C1 H1A 109.8 . . ?
C2 C1 H1B 109.8 . . ?
Se1 C1 H1B 109.8 . . ?
H1A C1 H1B 108.2 . . ?
C7 C2 C3 119.2(7) . . ?
C7 C2 C1 121.7(7) . . ?
C3 C2 C1 119.1(7) . . ?
C4 C3 C2 120.8(7) . . ?
C4 C3 H3 119.6 . . ?
C2 C3 H3 119.6 . . ?
C5 C4 C3 119.7(7) . . ?
C5 C4 H4 120.1 . . ?
C3 C4 H4 120.1 . . ?
C4 C5 C6 120.1(7) . . ?
C4 C5 H5 120.0 . . ?
C6 C5 H5 120.0 . . ?
C5 C6 C7 121.3(7) . . ?
C5 C6 H6 119.4 . . ?
C7 C6 H6 119.4 . . ?
C2 C7 C6 119.0(7) . . ?
C2 C7 C8 122.1(7) . . ?
C6 C7 C8 119.0(7) . . ?
C7 C8 Se2 109.2(5) . . ?
C7 C8 H8A 109.8 . . ?
Se2 C8 H8A 109.8 . . ?
C7 C8 H8B 109.8 . . ?
Se2 C8 H8B 109.8 . . ?
H8A C8 H8B 108.3 . . ?
C10 C9 Se2 116.4(5) . . ?
C10 C9 H9A 108.2 . . ?
Se2 C9 H9A 108.2 . . ?
C10 C9 H9B 108.2 . . ?
Se2 C9 H9B 108.2 . . ?
H9A C9 H9B 107.3 . . ?
C11 C10 C9 112.5(6) . . ?
C11 C10 H10A 109.1 . . ?
C9 C10 H10A 109.1 . . ?
C11 C10 H10B 109.1 . . ?
C9 C10 H10B 109.1 . . ?
H10A C10 H10B 107.8 . . ?
C10 C11 Se3 112.7(5) . . ?
C10 C11 H11A 109.0 . . ?
Se3 C11 H11A 109.0 . . ?
C10 C11 H11B 109.0 . . ?
Se3 C11 H11B 109.0 . . ?
H11A C11 H11B 107.8 . . ?
C13 C12 Se3 112.7(5) . . ?
C13 C12 H12A 109.1 . . ?
Se3 C12 H12A 109.1 . . ?
C13 C12 H12B 109.1 . . ?
Se3 C12 H12B 109.1 . . ?
H12A C12 H12B 107.8 . . ?
C12 C13 C14 113.1(6) . . ?
C12 C13 H13A 109.0 . . ?
C14 C13 H13A 109.0 . . ?
C12 C13 H13B 109.0 . . ?
C14 C13 H13B 109.0 . . ?
H13A C13 H13B 107.8 . . ?
C13 C14 Se1 115.5(5) . . ?
C13 C14 H14A 108.4 . . ?
Se1 C14 H14A 108.4 . . ?
C13 C14 H14B 108.4 . . ?
Se1 C14 H14B 108.4 . . ?
H14A C14 H14B 107.5 . . ?

loop_
_geom_bond_atom_site_label_1
_geom_bond_atom_site_label_2
_geom_bond_distance
_geom_bond_site_symmetry_2
_geom_bond_publ_flag
Se1 C14 1.960(7) . ?
Se1 C1 1.960(7) . ?
Se2 C9 1.965(7) . ?
Se2 C8 1.982(7) . ?
Se3 C12 1.954(7) . ?
Se3 C11 1.965(7) . ?
C1 C2 1.502(10) . ?
C1 H1A 0.9900 . ?
C1 H1B 0.9900 . ?
C2 C7 1.395(10) . ?
C2 C3 1.403(10) . ?
C3 C4 1.400(11) . ?
C3 H3 0.9500 . ?
C4 C5 1.368(11) . ?
C4 H4 0.9500 . ?
C5 C6 1.387(11) . ?
C5 H5 0.9500 . ?
C6 C7 1.401(10) . ?
C6 H6 0.9500 . ?
C7 C8 1.483(10) . ?
C8 H8A 0.9900 . ?
C8 H8B 0.9900 . ?
C9 C10 1.526(10) . ?
C9 H9A 0.9900 . ?
C9 H9B 0.9900 . ?
C10 C11 1.514(10) . ?
C10 H10A 0.9900 . ?
C10 H10B 0.9900 . ?
C11 H11A 0.9900 . ?
C11 H11B 0.9900 . ?
C12 C13 1.520(10) . ?
C12 H12A 0.9900 . ?
C12 H12B 0.9900 . ?
C13 C14 1.523(10) . ?
C13 H13A 0.9900 . ?
C13 H13B 0.9900 . ?
C14 H14A 0.9900 . ?
C14 H14B 0.9900 . ?

loop_
_geom_torsion_atom_site_label_1
_geom_torsion_atom_site_label_2
_geom_torsion_atom_site_label_3
_geom_torsion_atom_site_label_4
_geom_torsion
_geom_torsion_site_symmetry_1
_geom_torsion_site_symmetry_2
_geom_torsion_site_symmetry_3
_geom_torsion_site_symmetry_4
_geom_torsion_publ_flag
C14 Se1 C1 C2 -178.2(5) . . . . ?
Se1 C1 C2 C7 83.4(7) . . . . ?
Se1 C1 C2 C3 -96.8(7) . . . . ?
C7 C2 C3 C4 -1.1(11) . . . . ?
C1 C2 C3 C4 179.2(7) . . . . ?
C2 C3 C4 C5 0.4(11) . . . . ?
C3 C4 C5 C6 0.0(12) . . . . ?
C4 C5 C6 C7 0.3(11) . . . . ?
C3 C2 C7 C6 1.3(10) . . . . ?
C1 C2 C7 C6 -178.9(6) . . . . ?
C3 C2 C7 C8 -179.8(6) . . . . ?
C1 C2 C7 C8 -0.1(10) . . . . ?
C5 C6 C7 C2 -1.0(11) . . . . ?
C5 C6 C7 C8 -179.8(7) . . . . ?
C2 C7 C8 Se2 84.3(8) . . . . ?
C6 C7 C8 Se2 -96.9(7) . . . . ?
C9 Se2 C8 C7 176.2(5) . . . . ?
C8 Se2 C9 C10 61.7(6) . . . . ?
Se2 C9 C10 C11 63.9(8) . . . . ?
C9 C10 C11 Se3 -174.2(5) . . . . ?
C12 Se3 C11 C10 76.1(6) . . . . ?
C11 Se3 C12 C13 74.6(6) . . . . ?
Se3 C12 C13 C14 179.6(5) . . . . ?
C12 C13 C14 Se1 67.1(7) . . . . ?
C1 Se1 C14 C13 61.5(6) . . . . ?

loop_
_cod_related_entry_id
_cod_related_entry_database
_cod_related_entry_code
1 ChemSpider 30652600
